data_4314091
loop_
_publ_author_name
'Takashi Oda'
'Satoru Nakashima'
'Tsutomu Okuda'

_publ_contact_author_email snaka@hiroshima-u.ac.jp
_publ_contact_author_fax 81-824-24-0700
_publ_contact_author_name 'Satoru Nakashima'
_publ_contact_author_phone 81-824-24-6291
_publ_section_title
;
 Mixed-Valence State of Optically Active
 1',1'''-Bis(2-phenylbutyl)-1,1''-biferrocenium Pentaiodide: Effects of
 Cation Symmetry and Intermolecular Interaction on
 Trapped-/Detrapped-Valence States
;
_journal_name_full 'Inorganic Chemistry'
_journal_page_first 5376
_journal_page_last 5383
_journal_paper_doi 10.1021/ic0343455
_journal_volume 42
_journal_year 2003
_chemical_formula_moiety 'C40 H42 Fe2 I5 '
_chemical_formula_sum 'C40 H42 Fe2 I5'
_chemical_formula_weight 1268.99
_chemical_name_systematic
;
1',1'''-bis((R)-2-phenylbutyl)-1,1''-
biferrocenium pentaiodide
;
_space_group_IT_number 4
_symmetry_cell_setting monoclinic
_symmetry_Int_Tables_number 4
_symmetry_space_group_name_Hall 'P 2yb'
_symmetry_space_group_name_H-M 'P 1 21 1'
_cell_angle_alpha 90
_cell_angle_beta 110.4860(10)
_cell_angle_gamma 90
_cell_formula_units_Z 2
_cell_length_a 12.0130(2)
_cell_length_b 10.9310(2)
_cell_length_c 16.8790(4)
_cell_measurement_reflns_used 25693
_cell_measurement_temperature 293
_cell_measurement_theta_max 27.9
_cell_measurement_theta_min 2.49
_cell_volume 2076.28(7)
_computing_cell_refinement 'HKL scalepack(Otwinowski & Minor, 1997)'
_computing_data_collection 'DIP Xpress(Mac Science, 1996-2000)'
_computing_data_reduction CrystalStructure
_computing_molecular_graphics 'ORTEP(Johnson, 1965)'
_computing_publication_material 'CrystalStructure Ver. 2.00'
_computing_structure_refinement CRYSTALS
_computing_structure_solution SIR92
_diffrn_measured_fraction_theta_full 0.9848
_diffrn_measured_fraction_theta_max 0.9848
_diffrn_measurement_device_type 'MacScience DIP2030'
_diffrn_radiation_type 'Mo K\a'
_diffrn_radiation_wavelength 0.7107
_diffrn_reflns_av_R_equivalents 0.000
_diffrn_reflns_limit_h_max 15
_diffrn_reflns_limit_h_min 0
_diffrn_reflns_limit_k_max 14
_diffrn_reflns_limit_k_min 0
_diffrn_reflns_limit_l_max 20
_diffrn_reflns_limit_l_min -22
_diffrn_reflns_number 5169
_diffrn_reflns_theta_full 27.92
_diffrn_reflns_theta_max 27.92
_exptl_absorpt_coefficient_mu 4.443
_exptl_absorpt_correction_type none
_exptl_crystal_colour black
_exptl_crystal_density_diffrn 2.030
_exptl_crystal_density_method 'not measured'
_exptl_crystal_description column
_exptl_crystal_size_max 0.45
_exptl_crystal_size_mid 0.35
_exptl_crystal_size_min 0.10
_refine_diff_density_max 1.98
_refine_diff_density_min -1.53
_refine_ls_extinction_coef 67.7(89)
_refine_ls_extinction_method 'Larson (1970) Crystallographic Computing eq. 22'
_refine_ls_goodness_of_fit_ref 6.129
_refine_ls_hydrogen_treatment refall
_refine_ls_number_parameters 467
_refine_ls_number_reflns 4922
_refine_ls_R_factor_gt 0.0540
_refine_ls_shift/su_max 0.0020
_refine_ls_structure_factor_coef F
_refine_ls_weighting_details 'w = 1/\s^2^(Fo)'
_refine_ls_weighting_scheme sigma
_refine_ls_wR_factor_ref 0.0650
_reflns_number_gt 4922
_reflns_number_total 5169
_reflns_threshold_expression F^2^>2.0\s(F^2^)
_cod_data_source_file ic0343455si20030331_092034_2.cif
_cod_data_source_block '_Template_texray.inf'
_cod_original_formula_sum 'C40 H42 Fe2 I5 '
_cod_database_code 4314091

loop_
_symmetry_equiv_pos_as_xyz
x,y,z
-x,y+1/2,-z

loop_
_atom_site_label
_atom_site_type_symbol
_atom_site_fract_x
_atom_site_fract_y
_atom_site_fract_z
_atom_site_U_iso_or_equiv
_atom_site_adp_type
_atom_site_occupancy
_atom_site_symmetry_multiplicity
_atom_site_calc_flag
_atom_site_refinement_flags
_atom_site_disorder_assembly
_atom_site_disorder_group
I1 I 0.45319(8) 0.9536(2) 0.87220(7) 0.0773(3) Uani 1.00 1 d . . .
I2 I 0.24074(8) 0.8579(2) 0.74877(6) 0.0510(2) Uani 1.00 1 d . . .
I3 I 0.02502(8) 0.7611(2) 0.62279(7) 0.0736(3) Uani 1.00 1 d . . .
I4 I -0.16528(8) 0.8388(2) 0.71542(6) 0.0651(3) Uani 1.00 1 d . . .
I5 I -0.33576(9) 0.8936(2) 0.78552(7) 0.0723(3) Uani 1.00 1 d . . .
Fe1 Fe 0.02828(10) 0.3132(2) 0.73069(9) 0.0332(4) Uani 1.00 1 d . . .
Fe2 Fe 0.46224(10) 0.4109(2) 0.76383(9) 0.0315(4) Uani 1.00 1 d . . .
C1 C 0.1990(8) 0.3307(9) 0.7221(7) 0.036(3) Uani 1.00 1 d . . .
C2 C 0.1081(8) 0.360(2) 0.6449(7) 0.048(3) Uani 1.00 1 d . . .
C3 C 0.0288(9) 0.261(2) 0.6137(8) 0.054(4) Uani 1.00 1 d . . .
C4 C 0.0690(9) 0.1627(12) 0.6738(9) 0.053(4) Uani 1.00 1 d . . .
C5 C 0.1733(9) 0.2047(11) 0.7417(8) 0.044(3) Uani 1.00 1 d . . .
C6 C -0.0012(9) 0.4430(11) 0.8157(8) 0.045(3) Uani 1.00 1 d . . .
C7 C -0.0917(9) 0.4531(13) 0.7350(8) 0.051(3) Uani 1.00 1 d . . .
C8 C -0.1481(10) 0.338(2) 0.7136(10) 0.065(4) Uani 1.00 1 d . . .
C9 C -0.0935(11) 0.2560(13) 0.7796(9) 0.057(4) Uani 1.00 1 d . . .
C10 C -0.0042(11) 0.3168(12) 0.8426(8) 0.050(3) Uani 1.00 1 d . . .
C11 C 0.0809(11) 0.5407(12) 0.8623(8) 0.055(3) Uani 1.00 1 d . . .
C12 C 0.1024(10) 0.5487(12) 0.9565(8) 0.053(3) Uani 1.00 1 d . . .
C13 C 0.1787(12) 0.659(1) 0.9995(11) 0.067(5) Uani 1.00 1 d . . .
C14 C 0.2958(12) 0.672(2) 0.9892(12) 0.087(6) Uani 1.00 1 d . . .
C15 C -0.0111(10) 0.5517(12) 0.9764(7) 0.044(3) Uani 1.00 1 d . . .
C16 C -0.1076(11) 0.622(2) 0.9333(9) 0.070(5) Uani 1.00 1 d . . .
C17 C -0.2092(13) 0.619(2) 0.9549(11) 0.083(6) Uani 1.00 1 d . . .
C18 C -0.209(2) 0.559(2) 1.0252(12) 0.091(7) Uani 1.00 1 d . . .
C19 C -0.114(2) 0.495(2) 1.0693(12) 0.090(7) Uani 1.00 1 d . . .
C20 C -0.017(1) 0.491(2) 1.0472(9) 0.068(5) Uani 1.00 1 d . . .
C21 C 0.2930(7) 0.4057(10) 0.7742(6) 0.033(2) Uani 1.00 1 d . . .
C22 C 0.3848(8) 0.371(1) 0.8518(7) 0.047(3) Uani 1.00 1 d . . .
C23 C 0.4625(9) 0.467(2) 0.8785(7) 0.060(4) Uani 1.00 1 d . . .
C24 C 0.4237(10) 0.5630(13) 0.8215(10) 0.060(4) Uani 1.00 1 d . . .
C25 C 0.3228(8) 0.5255(10) 0.7565(8) 0.044(3) Uani 1.00 1 d . . .
C26 C 0.4749(9) 0.3091(11) 0.6629(7) 0.041(3) Uani 1.00 1 d . . .
C27 C 0.5501(9) 0.2634(12) 0.7408(7) 0.048(3) Uani 1.00 1 d . . .
C28 C 0.6328(8) 0.356(2) 0.7848(8) 0.054(3) Uani 1.00 1 d . . .
C29 C 0.6101(9) 0.456(2) 0.7341(9) 0.064(4) Uani 1.00 1 d . . .
C30 C 0.5093(10) 0.4305(13) 0.6586(8) 0.049(3) Uani 1.00 1 d . . .
C31 C 0.3742(9) 0.2424(10) 0.5966(7) 0.046(3) Uani 1.00 1 d . . .
C32 C 0.4134(8) 0.1282(9) 0.5606(6) 0.036(3) Uani 1.00 1 d . . .
C33 C 0.3088(10) 0.0655(13) 0.4908(8) 0.051(4) Uani 1.00 1 d . . .
C34 C 0.2104(10) 0.0234(13) 0.5209(8) 0.055(3) Uani 1.00 1 d . . .
C35 C 0.5154(9) 0.1520(10) 0.5288(7) 0.038(3) Uani 1.00 1 d . . .
C36 C 0.6217(9) 0.0918(13) 0.5627(8) 0.051(3) Uani 1.00 1 d . . .
C37 C 0.7105(11) 0.105(2) 0.5292(10) 0.065(4) Uani 1.00 1 d . . .
C38 C 0.6961(11) 0.188(2) 0.4640(9) 0.061(4) Uani 1.00 1 d . . .
C39 C 0.5924(12) 0.251(1) 0.4298(9) 0.064(4) Uani 1.00 1 d . . .
C40 C 0.5012(11) 0.2367(13) 0.4617(9) 0.054(4) Uani 1.00 1 d . . .
H1 H 0.1001(8) 0.438(2) 0.6186(7) 0.059(4) Uiso 1.00 1 c . . .
H2 H -0.0374(9) 0.260(2) 0.5623(8) 0.066(4) Uiso 1.00 1 c . . .
H3 H 0.0328(9) 0.0845(12) 0.6691(9) 0.065(5) Uiso 1.00 1 c . . .
H4 H 0.2187(9) 0.1578(11) 0.7895(8) 0.053(4) Uiso 1.00 1 c . . .
H5 H -0.1098(9) 0.5242(13) 0.7005(8) 0.064(4) Uiso 1.00 1 c . . .
H6 H -0.2125(10) 0.319(2) 0.6634(10) 0.082(6) Uiso 1.00 1 c . . .
H7 H -0.1147(11) 0.1732(13) 0.7839(9) 0.076(5) Uiso 1.00 1 c . . .
H8 H 0.0482(11) 0.2826(12) 0.8938(8) 0.064(4) Uiso 1.00 1 c . . .
H9 H 0.1558(11) 0.5261(12) 0.8568(8) 0.072(4) Uiso 1.00 1 c . . .
H10 H 0.0497(11) 0.6163(12) 0.8362(8) 0.072(4) Uiso 1.00 1 c . . .
H11 H 0.1452(10) 0.4774(12) 0.9820(8) 0.066(4) Uiso 1.00 1 c . . .
H12 H 0.1362(12) 0.732(1) 0.9773(11) 0.082(6) Uiso 1.00 1 c . . .
H13 H 0.1912(12) 0.653(1) 1.0582(11) 0.081(6) Uiso 1.00 1 c . . .
H14 H 0.3412(12) 0.601(2) 1.0125(12) 0.101(7) Uiso 1.00 1 c . . .
H15 H 0.2859(12) 0.678(2) 0.9310(12) 0.101(7) Uiso 1.00 1 c . . .
H16 H 0.3359(12) 0.742(2) 1.0184(12) 0.101(7) Uiso 1.00 1 c . . .
H17 H -0.1053(11) 0.666(2) 0.8855(9) 0.086(6) Uiso 1.00 1 c . . .
H18 H -0.2777(13) 0.665(2) 0.9232(11) 0.103(7) Uiso 1.00 1 c . . .
H19 H -0.275(2) 0.563(2) 1.0434(12) 0.118(9) Uiso 1.00 1 c . . .
H20 H -0.117(2) 0.449(2) 1.1161(12) 0.117(8) Uiso 1.00 1 c . . .
H21 H 0.052(1) 0.450(2) 1.0828(9) 0.086(6) Uiso 1.00 1 c . . .
H22 H 0.3903(8) 0.296(1) 0.8814(7) 0.059(4) Uiso 1.00 1 c . . .
H23 H 0.5313(9) 0.471(2) 0.9282(7) 0.072(5) Uiso 1.00 1 c . . .
H24 H 0.4607(10) 0.6405(13) 0.8244(10) 0.074(5) Uiso 1.00 1 c . . .
H25 H 0.2793(8) 0.5708(10) 0.7074(8) 0.054(4) Uiso 1.00 1 c . . .
H26 H 0.5472(9) 0.1830(12) 0.7613(7) 0.059(4) Uiso 1.00 1 c . . .
H27 H 0.6941(8) 0.350(2) 0.8385(8) 0.063(4) Uiso 1.00 1 c . . .
H28 H 0.6503(9) 0.532(2) 0.7470(9) 0.082(5) Uiso 1.00 1 c . . .
H29 H 0.4726(10) 0.4847(13) 0.6129(8) 0.065(4) Uiso 1.00 1 c . . .
H30 H 0.3187(9) 0.2180(10) 0.6221(7) 0.056(3) Uiso 1.00 1 c . . .
H31 H 0.3368(9) 0.2965(10) 0.5510(7) 0.056(3) Uiso 1.00 1 c . . .
H32 H 0.4417(8) 0.0702(9) 0.6050(6) 0.046(3) Uiso 1.00 1 c . . .
H33 H 0.2771(10) 0.1244(13) 0.4473(8) 0.064(4) Uiso 1.00 1 c . . .
H34 H 0.3374(10) -0.0028(13) 0.4688(8) 0.064(4) Uiso 1.00 1 c . . .
H35 H 0.1810(10) 0.0913(13) 0.5428(8) 0.068(4) Uiso 1.00 1 c . . .
H36 H 0.1476(10) -0.0116(13) 0.4752(8) 0.068(4) Uiso 1.00 1 c . . .
H37 H 0.2412(10) -0.0360(13) 0.5641(8) 0.068(4) Uiso 1.00 1 c . . .
H38 H 0.6321(9) 0.0368(13) 0.6083(8) 0.061(4) Uiso 1.00 1 c . . .
H39 H 0.7845(11) 0.065(2) 0.5548(10) 0.077(5) Uiso 1.00 1 c . . .
H40 H 0.7582(11) 0.197(2) 0.4418(9) 0.078(5) Uiso 1.00 1 c . . .
H41 H 0.5822(12) 0.304(1) 0.3831(9) 0.078(5) Uiso 1.00 1 c . . .
H42 H 0.4300(11) 0.2827(13) 0.4395(9) 0.069(4) Uiso 1.00 1 c . . .

loop_
_atom_site_aniso_label
_atom_site_aniso_U_11
_atom_site_aniso_U_22
_atom_site_aniso_U_33
_atom_site_aniso_U_12
_atom_site_aniso_U_13
_atom_site_aniso_U_23
I1 0.0633(5) 0.0978(8) 0.0788(7) -0.0081(5) 0.0349(5) -0.0218(6)
I2 0.0686(4) 0.0406(3) 0.0538(4) 0.0124(3) 0.0340(3) 0.0025(2)
I3 0.0611(5) 0.1016(8) 0.0667(6) -0.0083(5) 0.0330(4) -0.0171(5)
I4 0.0627(5) 0.0644(6) 0.0622(6) 0.0141(4) 0.0142(4) 0.0014(4)
I5 0.0713(6) 0.0741(7) 0.0697(6) 0.0191(5) 0.0223(5) 0.0017(5)
Fe1 0.0237(5) 0.0393(8) 0.0411(8) 0.0049(5) 0.0170(5) -0.0007(6)
Fe2 0.0212(5) 0.0373(8) 0.0388(8) 0.0040(5) 0.0143(5) -0.0028(6)
C1 0.022(4) 0.034(6) 0.059(7) 0.005(4) 0.022(4) -0.000(4)
C2 0.033(5) 0.081(9) 0.033(5) 0.014(6) 0.018(4) 0.002(6)
C3 0.036(5) 0.072(9) 0.057(8) -0.005(6) 0.021(5) -0.020(7)
C4 0.034(5) 0.046(7) 0.083(10) 0.001(5) 0.027(6) -0.020(6)
C5 0.033(5) 0.038(6) 0.062(8) 0.011(4) 0.018(5) 0.002(5)
C6 0.048(5) 0.046(6) 0.056(7) 0.003(5) 0.038(5) -0.009(5)
C7 0.042(5) 0.058(7) 0.061(7) 0.018(5) 0.028(5) -0.000(6)
C8 0.032(5) 0.091(11) 0.082(10) -0.002(6) 0.032(6) -0.029(8)
C9 0.061(7) 0.053(7) 0.078(9) -0.010(6) 0.050(7) -0.005(6)
C10 0.060(7) 0.052(7) 0.048(7) 0.001(5) 0.030(6) 0.003(5)
C11 0.060(7) 0.052(6) 0.068(8) -0.006(5) 0.041(6) -0.005(5)
C12 0.054(6) 0.053(7) 0.057(7) -0.003(5) 0.027(6) -0.001(5)
C13 0.059(8) 0.066(9) 0.078(11) -0.010(7) 0.029(7) -0.019(8)
C14 0.051(8) 0.11(1) 0.090(13) -0.020(9) 0.013(8) -0.006(10)
C15 0.047(5) 0.054(6) 0.033(6) -0.012(5) 0.017(5) -0.008(5)
C16 0.049(6) 0.12(1) 0.049(8) 0.024(8) 0.022(6) 0.006(8)
C17 0.061(8) 0.12(2) 0.078(11) -0.004(9) 0.037(8) -0.020(11)
C18 0.073(10) 0.14(2) 0.086(12) -0.049(11) 0.055(9) -0.052(12)
C19 0.108(13) 0.11(2) 0.076(12) -0.043(12) 0.061(10) 0.001(10)
C20 0.098(10) 0.064(9) 0.054(8) 0.003(8) 0.040(8) 0.005(6)
C21 0.022(4) 0.046(6) 0.034(5) 0.006(4) 0.016(4) -0.003(4)
C22 0.035(5) 0.067(9) 0.045(6) -0.002(5) 0.022(4) 0.009(6)
C23 0.036(5) 0.114(13) 0.030(6) -0.004(7) 0.010(5) -0.025(7)
C24 0.038(6) 0.051(8) 0.095(11) -0.003(5) 0.029(6) -0.030(8)
C25 0.026(4) 0.028(5) 0.081(9) 0.008(4) 0.020(5) -0.006(5)
C26 0.036(5) 0.050(6) 0.045(6) 0.007(4) 0.026(4) -0.003(4)
C27 0.044(5) 0.052(7) 0.051(7) 0.021(5) 0.020(5) 0.004(5)
C28 0.021(4) 0.088(9) 0.049(6) 0.016(6) 0.009(4) -0.003(7)
C29 0.036(5) 0.099(12) 0.070(9) -0.008(6) 0.037(6) -0.021(8)
C30 0.051(6) 0.055(7) 0.055(7) 0.004(5) 0.037(6) 0.001(5)
C31 0.042(5) 0.044(5) 0.055(6) 0.001(4) 0.023(5) -0.016(5)
C32 0.039(5) 0.036(5) 0.040(5) -0.004(4) 0.022(4) -0.002(4)
C33 0.052(6) 0.064(8) 0.045(7) -0.006(6) 0.024(5) -0.004(6)
C34 0.050(6) 0.065(8) 0.055(7) -0.002(6) 0.028(6) -0.001(6)
C35 0.044(5) 0.035(5) 0.044(6) 0.002(4) 0.025(5) -0.006(4)
C36 0.039(5) 0.060(7) 0.053(7) -0.006(5) 0.017(5) -0.001(6)
C37 0.037(6) 0.083(10) 0.072(9) 0.004(6) 0.017(6) -0.026(8)
C38 0.046(6) 0.090(10) 0.059(8) -0.015(7) 0.031(6) -0.007(7)
C39 0.070(8) 0.060(7) 0.065(9) -0.021(7) 0.030(7) 0.010(6)
C40 0.057(7) 0.047(6) 0.068(8) 0.003(5) 0.034(6) 0.004(6)

loop_
_atom_type_symbol
_atom_type_description
_atom_type_scat_dispersion_real
_atom_type_scat_dispersion_imag
_atom_type_scat_source
C C 0.006 0.003
;
International Tables for Crystallography
(1992, Vol. C, Tables 4.2.6.8 and 6.1.1.4)
;
H H 0.000 0.000
;
International Tables for Crystallography
(1992, Vol. C, Table 6.1.1.4)
;
Fe Fe 0.349 0.972
;
International Tables for Crystallography
(1992, Vol. C, Tables 4.2.6.8 and 6.1.1.4)
;
I I -0.420 1.958
;
International Tables for Crystallography
(1992, Vol. C, Tables 4.2.6.8 and 6.1.1.4)
;

loop_
_geom_angle_atom_site_label_1
_geom_angle_site_symmetry_1
_geom_angle_atom_site_label_2
_geom_angle_site_symmetry_2
_geom_angle_atom_site_label_3
_geom_angle_site_symmetry_3
_geom_angle
_geom_angle_publ_flag
I1 . I2 . I3 . 179.79(5) yes
C1 . Fe1 . C2 . 39.5(4) yes
C1 . Fe1 . C3 . 68.3(4) yes
C2 . Fe1 . C3 . 40.1(5) yes
C1 . Fe1 . C4 . 69.2(4) yes
C2 . Fe1 . C4 . 67.8(6) yes
C3 . Fe1 . C4 . 41.2(6) yes
C1 . Fe1 . C5 . 41.3(4) yes
C2 . Fe1 . C5 . 67.6(5) yes
C3 . Fe1 . C5 . 69.0(5) yes
C4 . Fe1 . C5 . 41.2(4) yes
C1 . Fe1 . C6 . 112.3(4) yes
C2 . Fe1 . C6 . 122.4(5) yes
C3 . Fe1 . C6 . 152.3(6) yes
C4 . Fe1 . C6 . 166.5(5) yes
C5 . Fe1 . C6 . 131.0(5) yes
C1 . Fe1 . C7 . 128.6(5) yes
C2 . Fe1 . C7 . 109.6(5) yes
C3 . Fe1 . C7 . 117.5(5) yes
C4 . Fe1 . C7 . 150.7(5) yes
C5 . Fe1 . C7 . 167.2(5) yes
C1 . Fe1 . C8 . 162.9(6) yes
C2 . Fe1 . C8 . 125.4(6) yes
C3 . Fe1 . C8 . 104.6(5) yes
C4 . Fe1 . C8 . 116.4(5) yes
C5 . Fe1 . C8 . 152.5(6) yes
C1 . Fe1 . C9 . 156.5(5) yes
C2 . Fe1 . C9 . 161.4(5) yes
C3 . Fe1 . C9 . 123.7(5) yes
C4 . Fe1 . C9 . 105.6(5) yes
C5 . Fe1 . C9 . 119.8(5) yes
C1 . Fe1 . C10 . 124.1(5) yes
C2 . Fe1 . C10 . 157.5(6) yes
C3 . Fe1 . C10 . 162.1(6) yes
C4 . Fe1 . C10 . 126.8(5) yes
C5 . Fe1 . C10 . 110.7(5) yes
C6 . Fe1 . C7 . 39.0(5) yes
C6 . Fe1 . C8 . 66.4(5) yes
C7 . Fe1 . C8 . 39.5(6) yes
C6 . Fe1 . C9 . 67.4(5) yes
C7 . Fe1 . C9 . 67.0(5) yes
C8 . Fe1 . C9 . 40.3(6) yes
C6 . Fe1 . C10 . 40.6(5) yes
C7 . Fe1 . C10 . 66.7(5) yes
C8 . Fe1 . C10 . 67.0(6) yes
C9 . Fe1 . C10 . 39.8(5) yes
C21 . Fe2 . C22 . 40.4(4) yes
C21 . Fe2 . C23 . 66.9(4) yes
C22 . Fe2 . C23 . 39.4(6) yes
C21 . Fe2 . C24 . 66.3(4) yes
C22 . Fe2 . C24 . 66.3(6) yes
C23 . Fe2 . C24 . 39.6(7) yes
C21 . Fe2 . C25 . 39.8(4) yes
C22 . Fe2 . C25 . 67.0(5) yes
C23 . Fe2 . C25 . 66.5(6) yes
C24 . Fe2 . C25 . 39.2(4) yes
C21 . Fe2 . C26 . 113.8(4) yes
C22 . Fe2 . C26 . 131.0(5) yes
C23 . Fe2 . C26 . 164.9(7) yes
C24 . Fe2 . C26 . 155.5(6) yes
C25 . Fe2 . C26 . 124.5(5) yes
C21 . Fe2 . C27 . 125.1(5) yes
C22 . Fe2 . C27 . 111.3(5) yes
C23 . Fe2 . C27 . 126.5(6) yes
C24 . Fe2 . C27 . 161.1(5) yes
C25 . Fe2 . C27 . 159.1(5) yes
C21 . Fe2 . C28 . 156.8(6) yes
C22 . Fe2 . C28 . 119.5(5) yes
C23 . Fe2 . C28 . 104.9(5) yes
C24 . Fe2 . C28 . 122.1(5) yes
C25 . Fe2 . C28 . 158.9(6) yes
C21 . Fe2 . C29 . 164.9(6) yes
C22 . Fe2 . C29 . 150.5(5) yes
C23 . Fe2 . C29 . 116.4(5) yes
C24 . Fe2 . C29 . 106.2(6) yes
C25 . Fe2 . C29 . 126.2(6) yes
C21 . Fe2 . C30 . 129.9(4) yes
C22 . Fe2 . C30 . 167.7(5) yes
C23 . Fe2 . C30 . 152.0(6) yes
C24 . Fe2 . C30 . 120.0(6) yes
C25 . Fe2 . C30 . 110.4(5) yes
C26 . Fe2 . C27 . 39.7(4) yes
C26 . Fe2 . C28 . 68.3(5) yes
C27 . Fe2 . C28 . 41.2(5) yes
C26 . Fe2 . C29 . 67.2(5) yes
C27 . Fe2 . C29 . 66.1(6) yes
C28 . Fe2 . C29 . 38.3(6) yes
C26 . Fe2 . C30 . 39.5(5) yes
C27 . Fe2 . C30 . 66.4(5) yes
C28 . Fe2 . C30 . 67.5(5) yes
C29 . Fe2 . C30 . 41.0(5) yes
Fe1 . C1 . C2 . 68.2(5) yes
Fe1 . C1 . C5 . 67.4(5) yes
C2 . C1 . C5 . 105.2(11) yes
Fe1 . C1 . C21 . 126.1(6) yes
C2 . C1 . C21 . 129.1(10) yes
C5 . C1 . C21 . 125.6(9) yes
Fe1 . C2 . C1 . 72.3(6) yes
Fe1 . C2 . C3 . 69.8(7) yes
C1 . C2 . C3 . 112.1(13) yes
Fe1 . C2 . H1 . 123.7(4) no
C1 . C2 . H1 . 123.5(8) no
C3 . C2 . H1 . 124.3(8) no
Fe1 . C3 . C2 . 70.2(7) yes
Fe1 . C3 . C4 . 69.1(7) yes
C2 . C3 . C4 . 106.9(11) yes
Fe1 . C3 . H2 . 126.7(3) no
C2 . C3 . H2 . 126.2(8) no
C4 . C3 . H2 . 126.8(7) no
Fe1 . C4 . C3 . 69.7(7) yes
Fe1 . C4 . C5 . 69.9(6) yes
C3 . C4 . C5 . 107.7(11) yes
Fe1 . C4 . H3 . 125.8(3) no
C3 . C4 . H3 . 125.8(7) no
C5 . C4 . H3 . 126.6(7) no
Fe1 . C5 . C1 . 71.3(5) yes
Fe1 . C5 . C4 . 68.9(6) yes
C1 . C5 . C4 . 108.1(11) yes
Fe1 . C5 . H4 . 127.0(4) no
C1 . C5 . H4 . 126.3(6) no
C4 . C5 . H4 . 125.6(7) no
Fe1 . C6 . C7 . 70.0(6) yes
Fe1 . C6 . C10 . 66.9(7) yes
C7 . C6 . C10 . 106.1(11) yes
Fe1 . C6 . C11 . 127.0(7) yes
C7 . C6 . C11 . 126.8(12) yes
C10 . C6 . C11 . 127.1(12) yes
Fe1 . C7 . C6 . 71.0(6) yes
Fe1 . C7 . C8 . 67.7(7) yes
C6 . C7 . C8 . 108.3(12) yes
Fe1 . C7 . H5 . 125.6(3) no
C6 . C7 . H5 . 125.9(7) no
C8 . C7 . H5 . 125.7(9) no
Fe1 . C8 . C7 . 72.8(6) yes
Fe1 . C8 . C9 . 68.3(7) yes
C7 . C8 . C9 . 108.5(12) yes
Fe1 . C8 . H6 . 125.1(4) no
C7 . C8 . H6 . 126.5(9) no
C9 . C8 . H6 . 125.0(8) no
Fe1 . C9 . C8 . 71.4(7) yes
Fe1 . C9 . C10 . 71.8(7) yes
C8 . C9 . C10 . 108.8(12) yes
Fe1 . C9 . H7 . 125.5(4) no
C8 . C9 . H7 . 127.5(8) no
C10 . C9 . H7 . 123.6(8) no
Fe1 . C10 . C6 . 72.5(7) yes
Fe1 . C10 . C9 . 68.4(7) yes
C6 . C10 . C9 . 108.2(12) yes
Fe1 . C10 . H8 . 123.3(4) no
C6 . C10 . H8 . 125.1(8) no
C9 . C10 . H8 . 126.7(8) no
C6 . C11 . C12 . 115.8(10) yes
C6 . C11 . H9 . 107.7(6) no
C12 . C11 . H9 . 107.0(6) no
C6 . C11 . H10 . 107.5(7) no
C12 . C11 . H10 . 109.3(7) no
H9 . C11 . H10 . 109.469 no
C11 . C12 . C13 . 113.2(11) yes
C11 . C12 . C15 . 113.3(10) yes
C13 . C12 . C15 . 108.3(11) yes
C11 . C12 . H11 . 107.1(7) no
C13 . C12 . H11 . 107.0(8) no
C15 . C12 . H11 . 107.7(7) no
C12 . C13 . C14 . 116.8(13) yes
C12 . C13 . H12 . 108.8(8) no
C14 . C13 . H12 . 106.0(11) no
C12 . C13 . H13 . 107.0(8) no
C14 . C13 . H13 . 108.6(10) no
H12 . C13 . H13 . 109.464 no
C13 . C14 . H14 . 107.8(11) no
C13 . C14 . H15 . 110.4(10) no
H14 . C14 . H15 . 109.468 no
C13 . C14 . H16 . 110.2(10) no
H14 . C14 . H16 . 109.473 no
H15 . C14 . H16 . 109.474 no
C12 . C15 . C16 . 123.8(12) yes
C12 . C15 . C20 . 120.1(12) yes
C16 . C15 . C20 . 115.8(12) yes
C15 . C16 . C17 . 120.5(16) yes
C15 . C16 . H17 . 117.8(8) no
C17 . C16 . H17 . 121.5(11) no
C16 . C17 . C18 . 120.4(17) yes
C16 . C17 . H18 . 120.5(11) no
C18 . C17 . H18 . 118.9(11) no
C17 . C18 . C19 . 119.1(14) yes
C17 . C18 . H19 . 121.3(11) no
C19 . C18 . H19 . 119.6(10) no
C18 . C19 . C20 . 121.4(17) yes
C18 . C19 . H20 . 118.4(10) no
C20 . C19 . H20 . 120.1(11) no
C15 . C20 . C19 . 122.3(16) yes
C15 . C20 . H21 . 118.2(8) no
C19 . C20 . H21 . 119.4(11) no
Fe2 . C21 . C1 . 123.1(5) yes
Fe2 . C21 . C22 . 68.1(5) yes
C1 . C21 . C22 . 126.8(9) yes
Fe2 . C21 . C25 . 68.6(5) yes
C1 . C21 . C25 . 127.3(9) yes
C22 . C21 . C25 . 105.6(10) yes
Fe2 . C22 . C21 . 71.5(6) yes
Fe2 . C22 . C23 . 69.3(6) yes
C21 . C22 . C23 . 108.0(12) yes
Fe2 . C22 . H22 . 126.9(4) no
C21 . C22 . H22 . 126.8(7) no
C23 . C22 . H22 . 125.1(8) no
Fe2 . C23 . C22 . 71.3(7) yes
Fe2 . C23 . C24 . 71.3(7) yes
C22 . C23 . C24 . 109.1(10) yes
Fe2 . C23 . H23 . 124.4(3) no
C22 . C23 . H23 . 127.2(8) no
C24 . C23 . H23 . 123.7(7) no
Fe2 . C24 . C23 . 69.1(8) yes
Fe2 . C24 . C25 . 70.4(6) yes
C23 . C24 . C25 . 108.4(12) yes
Fe2 . C24 . H24 . 124.4(4) no
C23 . C24 . H24 . 126.8(7) no
C25 . C24 . H24 . 124.7(8) no
Fe2 . C25 . C21 . 71.6(5) yes
Fe2 . C25 . C24 . 70.4(6) yes
C21 . C25 . C24 . 108.8(12) yes
Fe2 . C25 . H25 . 123.8(4) no
C21 . C25 . H25 . 124.3(6) no
C24 . C25 . H25 . 126.9(8) no
Fe2 . C26 . C27 . 68.3(6) yes
Fe2 . C26 . C30 . 69.1(7) yes
C27 . C26 . C30 . 106.4(11) yes
Fe2 . C26 . C31 . 126.3(6) yes
C27 . C26 . C31 . 127.3(11) yes
C30 . C26 . C31 . 126.3(11) yes
Fe2 . C27 . C26 . 72.0(6) yes
Fe2 . C27 . C28 . 69.6(7) yes
C26 . C27 . C28 . 109.6(12) yes
Fe2 . C27 . H26 . 125.1(3) no
C26 . C27 . H26 . 125.4(7) no
C28 . C27 . H26 . 125.0(7) no
Fe2 . C28 . C27 . 69.2(5) yes
Fe2 . C28 . C29 . 71.8(6) yes
C27 . C28 . C29 . 106.9(10) yes
Fe2 . C28 . H27 . 125.7(3) no
C27 . C28 . H27 . 127.2(7) no
C29 . C28 . H27 . 125.9(8) no
Fe2 . C29 . C28 . 69.8(7) yes
Fe2 . C29 . C30 . 69.1(6) yes
C28 . C29 . C30 . 109.2(14) yes
Fe2 . C29 . H28 . 124.3(5) no
C28 . C29 . H28 . 125.9(8) no
C30 . C29 . H28 . 124.9(10) no
Fe2 . C30 . C26 . 71.4(7) yes
Fe2 . C30 . C29 . 69.9(7) yes
C26 . C30 . C29 . 107.9(13) yes
Fe2 . C30 . H29 . 125.3(4) no
C26 . C30 . H29 . 124.8(7) no
C29 . C30 . H29 . 127.3(10) no
C26 . C31 . C32 . 114.1(8) yes
C26 . C31 . H30 . 107.9(6) no
C32 . C31 . H30 . 108.2(5) no
C26 . C31 . H31 . 109.2(6) no
C32 . C31 . H31 . 108.0(6) no
H30 . C31 . H31 . 109.460 no
C31 . C32 . C33 . 112.5(9) yes
C31 . C32 . C35 . 113.4(8) yes
C33 . C32 . C35 . 110.3(9) yes
C31 . C32 . H32 . 107.8(6) no
C33 . C32 . H32 . 106.0(6) no
C35 . C32 . H32 . 106.4(6) no
C32 . C33 . C34 . 113.6(10) yes
C32 . C33 . H33 . 106.7(6) no
C34 . C33 . H33 . 108.4(7) no
C32 . C33 . H34 . 109.6(6) no
C34 . C33 . H34 . 108.9(8) no
H33 . C33 . H34 . 109.457 no
C33 . C34 . H35 . 109.5(8) no
C33 . C34 . H36 . 109.9(7) no
H35 . C34 . H36 . 109.471 no
C33 . C34 . H37 . 109.0(7) no
H35 . C34 . H37 . 109.470 no
H36 . C34 . H37 . 109.478 no
C32 . C35 . C36 . 121.3(10) yes
C32 . C35 . C40 . 120.2(9) yes
C36 . C35 . C40 . 118.5(10) yes
C35 . C36 . C37 . 121.4(13) yes
C35 . C36 . H38 . 118.7(7) no
C37 . C36 . H38 . 119.9(9) no
C36 . C37 . C38 . 119.6(13) yes
C36 . C37 . H39 . 119.9(9) no
C38 . C37 . H39 . 120.1(7) no
C37 . C38 . C39 . 120.7(11) yes
C37 . C38 . H40 . 119.0(7) no
C39 . C38 . H40 . 120.3(8) no
C38 . C39 . C40 . 120.2(13) yes
C38 . C39 . H41 . 119.7(8) no
C40 . C39 . H41 . 120.2(9) no
C35 . C40 . C39 . 119.5(12) yes
C35 . C40 . H42 . 119.8(6) no
C39 . C40 . H42 . 120.6(9) no

loop_
_geom_bond_atom_site_label_1
_geom_bond_site_symmetry_1
_geom_bond_atom_site_label_2
_geom_bond_site_symmetry_2
_geom_bond_distance
_geom_bond_publ_flag
I1 . I2 . 2.8679(14) yes
I2 . I3 . 2.9157(14) yes
I4 . I5 . 2.7659(12) yes
Fe1 . C1 . 2.115(8) yes
Fe1 . C2 . 2.061(11) yes
Fe1 . C3 . 2.056(13) yes
Fe1 . C4 . 2.048(12) yes
Fe1 . C5 . 2.06(1) yes
Fe1 . C6 . 2.135(11) yes
Fe1 . C7 . 2.121(11) yes
Fe1 . C8 . 2.05(1) yes
Fe1 . C9 . 2.014(11) yes
Fe1 . C10 . 2.058(12) yes
Fe2 . C21 . 2.101(8) yes
Fe2 . C22 . 2.06(1) yes
Fe2 . C23 . 2.031(11) yes
Fe2 . C24 . 2.060(12) yes
Fe2 . C25 . 2.061(9) yes
Fe2 . C26 . 2.084(11) yes
Fe2 . C27 . 2.037(11) yes
Fe2 . C28 . 2.042(9) yes
Fe2 . C29 . 2.067(11) yes
Fe2 . C30 . 2.055(11) yes
C1 . C2 . 1.412(15) yes
C1 . C5 . 1.475(15) yes
C1 . C21 . 1.423(11) yes
C2 . C3 . 1.41(2) yes
C2 . H1 . 0.950 no
C3 . C4 . 1.44(2) yes
C3 . H2 . 0.950 no
C4 . C5 . 1.446(16) yes
C4 . H3 . 0.950 no
C5 . H4 . 0.950 no
C6 . C7 . 1.419(17) yes
C6 . C10 . 1.457(18) yes
C6 . C11 . 1.479(16) yes
C7 . C8 . 1.41(2) yes
C7 . H5 . 0.950 no
C8 . C9 . 1.40(2) yes
C8 . H6 . 0.950 no
C9 . C10 . 1.387(19) yes
C9 . H7 . 0.950 no
C10 . H8 . 0.950 no
C11 . C12 . 1.521(17) yes
C11 . H9 . 0.950 no
C11 . H10 . 0.950 no
C12 . C13 . 1.536(18) yes
C12 . C15 . 1.514(15) yes
C12 . H11 . 0.950 no
C13 . C14 . 1.483(19) yes
C13 . H12 . 0.950 no
C13 . H13 . 0.950 no
C14 . H14 . 0.950 no
C14 . H15 . 0.950 no
C14 . H16 . 0.950 no
C15 . C16 . 1.368(18) yes
C15 . C20 . 1.391(18) yes
C16 . C17 . 1.391(19) yes
C16 . H17 . 0.950 no
C17 . C18 . 1.35(3) yes
C17 . H18 . 0.950 no
C18 . C19 . 1.33(3) yes
C18 . H19 . 0.950 no
C19 . C20 . 1.34(2) yes
C19 . H20 . 0.950 no
C20 . H21 . 0.950 no
C21 . C22 . 1.438(15) yes
C21 . C25 . 1.417(15) yes
C22 . C23 . 1.38(2) yes
C22 . H22 . 0.950 no
C23 . C24 . 1.39(2) yes
C23 . H23 . 0.950 no
C24 . C25 . 1.382(16) yes
C24 . H24 . 0.950 no
C25 . H25 . 0.950 no
C26 . C27 . 1.401(15) yes
C26 . C30 . 1.399(18) yes
C26 . C31 . 1.516(15) yes
C27 . C28 . 1.435(19) yes
C27 . H26 . 0.950 no
C28 . C29 . 1.35(2) yes
C28 . H27 . 0.950 no
C29 . C30 . 1.443(18) yes
C29 . H28 . 0.950 no
C30 . H29 . 0.950 no
C31 . C32 . 1.533(13) yes
C31 . H30 . 0.950 no
C31 . H31 . 0.950 no
C32 . C33 . 1.549(15) yes
C32 . C35 . 1.522(13) yes
C32 . H32 . 0.950 no
C33 . C34 . 1.512(16) yes
C33 . H33 . 0.950 no
C33 . H34 . 0.950 no
C34 . H35 . 0.950 no
C34 . H36 . 0.950 no
C34 . H37 . 0.950 no
C35 . C36 . 1.371(16) yes
C35 . C40 . 1.427(16) yes
C36 . C37 . 1.379(17) yes
C36 . H38 . 0.950 no
C37 . C38 . 1.39(2) yes
C37 . H39 . 0.950 no
C38 . C39 . 1.37(2) yes
C38 . H40 . 0.950 no
C39 . C40 . 1.388(17) yes
C39 . H41 . 0.950 no
C40 . H42 . 0.950 no

loop_
_geom_contact_atom_site_label_1
_geom_contact_site_symmetry_1
_geom_contact_atom_site_label_2
_geom_contact_site_symmetry_2
_geom_contact_distance
_geom_contact_publ_flag
I1 . I2 . 2.8679(14) yes
I1 . I5 1_655 3.4051(14) yes
I1 . H4 1_565 3.48(1) no
I1 . H14 2_657 3.019(18) no
I1 . H19 2_557 3.185(16) no
I1 . H23 2_657 3.315(12) no
I2 . I3 . 2.9157(14) yes
I2 . H3 1_565 3.439(12) no
I2 . H4 1_565 3.379(11) no
I2 . H20 2_557 3.282(14) no
I2 . H24 . 3.450(13) no
I2 . H25 . 3.28(1) no
I2 . H37 1_565 3.327(13) no
I3 . I4 . 3.3004(13) yes
I3 . H2 2_556 3.180(13) no
I3 . H40 2_656 3.233(12) no
I4 . I5 . 2.7659(12) yes
I4 . H17 . 3.298(17) no
I4 . H21 2_557 3.418(15) no
I4 . H38 1_465 3.287(13) no
I4 . H42 2_556 3.392(13) no
I5 . H18 . 3.32(2) no
I5 . H21 2_557 3.410(16) no
I5 . H26 1_465 3.427(12) no
I5 . H38 1_465 3.277(13) no
I5 . H41 2_556 3.453(15) no
Fe1 . C11 . 3.246(12) yes
Fe1 . C21 . 3.169(9) yes
Fe1 . H1 . 2.706(13) no
Fe1 . H2 . 2.732(13) no
Fe1 . H3 . 2.715(12) no
Fe1 . H4 . 2.74(1) no
Fe1 . H5 . 2.783(12) no
Fe1 . H6 . 2.714(11) no
Fe1 . H7 . 2.679(12) no
Fe1 . H8 . 2.700(13) no
Fe1 . H9 . 3.164(12) no
Fe2 . C1 . 3.115(8) yes
Fe2 . C31 . 3.22(1) yes
Fe2 . H22 . 2.734(11) no
Fe2 . H23 . 2.685(11) no
Fe2 . H24 . 2.712(13) no
Fe2 . H25 . 2.71(1) no
Fe2 . H26 . 2.698(12) no
Fe2 . H27 . 2.709(9) no
Fe2 . H28 . 2.718(13) no
Fe2 . H29 . 2.717(13) no
Fe2 . H30 . 3.20(1) no
C1 . C22 . 2.558(15) yes
C1 . C25 . 2.545(14) yes
C1 . H2 . 3.251(16) no
C1 . H3 . 3.284(16) no
C1 . H9 . 3.290(16) no
C1 . H22 . 2.886(15) no
C1 . H25 . 2.837(14) no
C1 . H30 . 2.851(14) no
C2 . C7 . 3.417(13) yes
C2 . C21 . 2.560(14) yes
C2 . C25 . 3.175(17) yes
C2 . H3 . 3.21(2) no
C2 . H4 . 3.213(18) no
C2 . H25 . 3.024(18) no
C2 . H30 . 3.103(14) no
C2 . H36 2_556 3.342(16) no
C3 . C8 . 3.251(16) yes
C3 . H4 . 3.248(19) no
C3 . H6 . 3.347(15) no
C3 . H30 . 3.468(14) no
C3 . H35 . 3.125(18) no
C3 . H36 2_556 3.27(2) no
C3 . H39 1_455 3.49(2) no
C4 . C8 . 3.487(16) yes
C4 . C9 . 3.237(16) yes
C4 . H1 . 3.21(2) no
C4 . H7 . 3.348(16) no
C4 . H30 . 3.458(15) no
C4 . H35 . 3.065(17) no
C4 . H39 1_455 3.472(17) no
C5 . C10 . 3.390(16) yes
C5 . C21 . 2.578(15) yes
C5 . C22 . 3.145(16) yes
C5 . H1 . 3.209(19) no
C5 . H2 . 3.252(18) no
C5 . H22 . 3.007(16) no
C5 . H30 . 3.101(15) no
C6 . C12 . 2.541(17) yes
C6 . C15 . 3.000(16) yes
C6 . C16 . 3.341(18) yes
C6 . H6 . 3.214(18) no
C6 . H7 . 3.215(18) no
C6 . H11 . 2.767(18) no
C6 . H17 . 3.152(19) no
C7 . C11 . 2.591(17) yes
C7 . H7 . 3.21(2) no
C7 . H8 . 3.214(18) no
C7 . H9 . 3.069(17) no
C7 . H10 . 2.637(18) no
C7 . H17 . 3.49(2) no
C7 . H28 1_455 3.290(14) no
C7 . H36 2_556 3.394(18) no
C8 . C28 1_455 3.260(13) yes
C8 . C29 1_455 3.303(16) yes
C8 . H2 . 3.374(17) no
C8 . H8 . 3.19(2) no
C8 . H27 1_455 3.295(15) no
C8 . H28 1_455 3.409(19) no
C9 . C28 1_455 3.497(15) yes
C9 . H3 . 3.357(17) no
C9 . H5 . 3.20(2) no
C9 . H27 1_455 3.214(15) no
C10 . C11 . 2.628(17) yes
C10 . C12 . 3.169(18) yes
C10 . C15 . 3.439(18) yes
C10 . H5 . 3.221(18) no
C10 . H6 . 3.18(2) no
C10 . H9 . 2.944(16) no
C10 . H10 . 3.347(17) no
C10 . H11 . 2.981(18) no
C11 . C13 . 2.55(2) yes
C11 . C14 . 3.071(19) yes
C11 . C15 . 2.535(16) yes
C11 . C16 . 3.041(16) yes
C11 . H5 . 2.892(18) no
C11 . H8 . 2.922(17) no
C11 . H12 . 2.770(19) no
C11 . H13 . 3.34(2) no
C11 . H14 . 3.330(18) no
C11 . H15 . 2.769(18) no
C11 . H17 . 2.766(17) no
C12 . C14 . 2.572(18) yes
C12 . C16 . 2.543(17) yes
C12 . C20 . 2.517(18) yes
C12 . H8 . 3.085(18) no
C12 . H14 . 2.748(17) no
C12 . H15 . 2.777(19) no
C12 . H16 . 3.375(19) no
C12 . H17 . 2.687(18) no
C12 . H21 . 2.641(19) no
C13 . C16 . 3.250(18) yes
C13 . C20 . 3.30(2) yes
C13 . H9 . 2.744(19) no
C13 . H10 . 2.69(2) no
C13 . H17 . 3.279(18) no
C13 . H21 . 3.32(2) no
C13 . H27 2_657 3.35(2) no
C14 . H9 . 2.78(2) no
C14 . H10 . 3.230(19) no
C14 . H11 . 2.77(2) no
C14 . H27 2_657 3.46(2) no
C15 . C18 . 2.777(18) yes
C15 . H8 . 3.434(18) no
C15 . H8 2_557 3.473(17) no
C15 . H9 . 3.317(15) no
C15 . H10 . 2.800(16) no
C15 . H12 . 2.645(19) no
C15 . H13 . 2.589(17) no
C15 . H18 . 3.25(2) no
C15 . H20 . 3.248(18) no
C16 . C19 . 2.71(2) yes
C16 . H8 2_557 3.27(2) no
C16 . H10 . 2.904(16) no
C16 . H11 . 3.263(17) no
C16 . H12 . 3.01(2) no
C16 . H13 . 3.486(19) no
C16 . H19 . 3.25(2) no
C16 . H21 . 3.19(2) no
C17 . C20 . 2.68(2) yes
C17 . H8 2_557 3.16(2) no
C17 . H20 . 3.16(3) no
C17 . H23 1_455 3.40(2) no
C17 . H28 1_455 3.45(2) no
C18 . H4 2_557 3.35(2) no
C18 . H8 2_557 3.12(2) no
C18 . H17 . 3.24(2) no
C18 . H21 . 3.17(3) no
C18 . H23 1_455 3.12(2) no
C19 . H8 2_557 3.25(2) no
C19 . H12 2_547 2.97(3) no
C19 . H18 . 3.16(3) no
C20 . H7 2_557 3.38(2) no
C20 . H8 2_557 3.40(2) no
C20 . H11 . 2.556(19) no
C20 . H12 2_547 3.13(2) no
C20 . H13 . 3.02(2) no
C20 . H17 . 3.20(2) no
C20 . H19 . 3.18(2) no
C21 . H1 . 2.852(14) no
C21 . H4 . 2.892(16) no
C21 . H9 . 2.829(14) no
C21 . H23 . 3.203(14) no
C21 . H24 . 3.189(16) no
C21 . H30 . 3.383(14) no
C22 . C27 . 3.380(15) yes
C22 . H4 . 3.005(17) no
C22 . H9 . 3.261(17) no
C22 . H24 . 3.17(2) no
C22 . H25 . 3.190(18) no
C23 . C28 . 3.228(16) yes
C23 . C29 . 3.483(16) yes
C23 . H14 . 3.42(2) no
C23 . H15 . 3.45(3) no
C23 . H16 2_647 3.46(2) no
C23 . H25 . 3.165(19) no
C23 . H27 . 3.342(15) no
C24 . C29 . 3.299(16) yes
C24 . H9 . 3.495(16) no
C24 . H15 . 3.14(2) no
C24 . H22 . 3.16(2) no
C24 . H28 . 3.392(15) no
C25 . C30 . 3.380(15) yes
C25 . H1 . 3.024(15) no
C25 . H9 . 3.044(15) no
C25 . H22 . 3.196(18) no
C25 . H23 . 3.153(17) no
C26 . C32 . 2.558(15) yes
C26 . C35 . 3.013(15) yes
C26 . H27 . 3.233(16) no
C26 . H28 . 3.21(2) no
C26 . H32 . 2.769(15) no
C27 . C31 . 2.614(16) yes
C27 . C32 . 3.261(15) yes
C27 . H28 . 3.16(2) no
C27 . H29 . 3.157(19) no
C27 . H30 . 2.844(15) no
C27 . H31 . 3.348(16) no
C27 . H32 . 3.052(16) no
C28 . H6 1_655 3.238(14) no
C28 . H16 2_647 3.44(2) no
C28 . H23 . 3.314(16) no
C28 . H29 . 3.191(18) no
C29 . H6 1_655 3.159(17) no
C29 . H24 . 3.397(17) no
C29 . H26 . 3.15(2) no
C30 . C31 . 2.602(17) yes
C30 . H26 . 3.16(2) no
C30 . H27 . 3.195(17) no
C30 . H30 . 3.168(17) no
C30 . H31 . 2.667(16) no
C30 . H34 2_656 3.365(16) no
C31 . C33 . 2.562(17) yes
C31 . C34 . 3.079(17) yes
C31 . C35 . 2.554(14) yes
C31 . C40 . 3.155(16) yes
C31 . H26 . 2.902(16) no
C31 . H29 . 2.874(18) no
C31 . H33 . 2.705(16) no
C31 . H34 . 3.371(17) no
C31 . H35 . 2.733(16) no
C31 . H37 . 3.393(18) no
C31 . H42 . 2.986(17) no
C32 . C34 . 2.563(15) yes
C32 . C36 . 2.522(14) yes
C32 . C40 . 2.557(16) yes
C32 . H26 . 3.256(15) no
C32 . H35 . 2.731(14) no
C32 . H36 . 3.374(15) no
C32 . H37 . 2.756(15) no
C32 . H38 . 2.659(15) no
C32 . H42 . 2.712(17) no
C33 . C35 . 2.521(15) yes
C33 . C40 . 3.144(17) yes
C33 . H5 2_546 3.308(17) no
C33 . H30 . 2.742(16) no
C33 . H31 . 2.698(17) no
C33 . H42 . 3.064(18) no
C34 . H30 . 2.753(17) no
C34 . H31 . 3.307(18) no
C34 . H32 . 2.690(15) no
C34 . H41 2_646 3.426(19) no
C35 . C38 . 2.779(15) yes
C35 . H29 2_646 3.054(17) no
C35 . H30 . 3.345(14) no
C35 . H31 . 2.793(14) no
C35 . H33 . 2.725(15) no
C35 . H34 . 2.635(16) no
C35 . H39 . 3.250(16) no
C35 . H41 . 3.294(17) no
C36 . C39 . 2.765(19) yes
C36 . H6 1_655 3.263(19) no
C36 . H29 2_646 3.014(18) no
C36 . H32 . 2.516(14) no
C36 . H34 . 3.385(15) no
C36 . H40 . 3.241(17) no
C36 . H42 . 3.261(19) no
C36 . H42 2_646 3.43(2) no
C37 . C40 . 2.772(18) yes
C37 . H2 1_655 3.343(19) no
C37 . H6 1_655 3.16(2) no
C37 . H29 2_646 2.937(19) no
C37 . H41 . 3.25(2) no
C38 . H2 1_655 3.148(17) no
C38 . H6 1_655 3.46(2) no
C38 . H25 2_646 3.269(19) no
C38 . H29 2_646 2.979(19) no
C38 . H37 2_656 3.19(2) no
C38 . H38 . 3.248(19) no
C38 . H42 . 3.248(18) no
C39 . H29 2_646 3.04(2) no
C39 . H34 2_656 3.14(2) no
C39 . H37 2_656 3.043(18) no
C39 . H39 . 3.25(2) no
C40 . H29 2_646 3.09(2) no
C40 . H31 . 2.948(16) no
C40 . H32 . 3.300(16) no
C40 . H33 . 2.891(17) no
C40 . H34 . 3.302(18) no
C40 . H34 2_656 3.414(19) no
C40 . H38 . 3.262(19) no
C40 . H40 . 3.249(16) no
H1 . H2 . 2.51(2) no
H1 . H5 . 3.407(13) no
H1 . H25 . 2.597(17) no
H1 . H36 2_556 2.893(15) no
H2 . H3 . 2.57(2) no
H2 . H6 . 3.203(16) no
H2 . H35 . 3.319(17) no
H2 . H36 2_556 2.79(2) no
H2 . H37 2_556 3.44(2) no
H2 . H39 1_455 3.00(2) no
H2 . H40 1_455 2.674(18) no
H3 . H4 . 2.565(16) no
H3 . H7 . 3.200(16) no
H3 . H35 . 3.222(17) no
H3 . H39 1_455 2.939(17) no
H4 . H8 . 3.417(16) no
H4 . H19 2_547 2.86(2) no
H4 . H20 2_547 3.26(2) no
H4 . H22 . 2.586(17) no
H4 . H30 . 3.498(16) no
H5 . H6 . 2.53(2) no
H5 . H9 . 3.353(17) no
H5 . H10 . 2.619(17) no
H5 . H17 . 3.471(19) no
H5 . H28 1_455 3.242(13) no
H5 . H33 2_556 2.820(17) no
H5 . H34 2_556 3.204(17) no
H5 . H36 2_556 2.865(18) no
H6 . H7 . 2.53(2) no
H6 . H28 1_455 3.43(2) no
H6 . H34 2_556 2.95(2) no
H6 . H36 2_556 3.28(2) no
H6 . H39 1_455 3.32(2) no
H7 . H13 2_547 3.12(2) no
H7 . H21 2_547 3.22(2) no
H7 . H27 1_455 3.366(17) no
H8 . H9 . 3.116(17) no
H8 . H11 . 2.625(18) no
H9 . H12 . 3.097(19) no
H9 . H14 . 2.91(2) no
H9 . H25 . 3.379(17) no
H10 . H11 . 2.776(19) no
H10 . H12 . 2.57(2) no
H10 . H15 . 2.809(17) no
H11 . H12 . 2.79(2) no
H11 . H14 . 2.605(18) no
H11 . H15 . 3.07(2) no
H12 . H14 . 2.73(2) no
H12 . H17 . 2.861(19) no
H12 . H20 2_557 2.81(3) no
H12 . H21 2_557 3.20(2) no
H12 . H27 2_657 3.32(2) no
H13 . H15 . 2.77(2) no
H13 . H21 . 2.90(2) no
H13 . H27 2_657 2.80(2) no
H14 . H23 . 3.39(2) no
H15 . H24 . 3.23(2) no
H16 . H22 2_657 3.182(17) no
H16 . H23 2_657 2.94(3) no
H16 . H27 2_657 2.82(2) no
H17 . H21 2_557 3.17(3) no
H17 . H28 1_455 3.38(2) no
H18 . H23 1_455 3.14(2) no
H18 . H24 1_455 3.009(19) no
H18 . H28 1_455 3.15(2) no
H19 . H22 2_557 3.35(2) no
H19 . H23 1_455 2.65(2) no
H22 . H23 . 2.50(2) no
H22 . H26 . 3.444(15) no
H23 . H27 . 3.155(16) no
H24 . H28 . 3.222(16) no
H25 . H29 . 3.379(14) no
H25 . H40 2_656 2.77(2) no
H26 . H27 . 2.554(19) no
H26 . H30 . 2.948(15) no
H26 . H32 . 2.783(15) no
H26 . H38 . 3.479(17) no
H28 . H29 . 2.562(18) no
H29 . H30 . 3.485(17) no
H29 . H31 . 2.607(17) no
H29 . H34 2_656 3.055(15) no
H29 . H39 2_656 3.493(19) no
H29 . H40 2_656 3.483(18) no
H30 . H33 . 2.995(16) no
H30 . H37 . 2.983(18) no
H31 . H32 . 2.781(15) no
H31 . H35 . 2.893(17) no
H31 . H39 2_656 3.48(2) no
H31 . H42 . 2.508(16) no
H32 . H33 . 2.768(16) no
H32 . H35 . 2.943(15) no
H32 . H37 . 2.542(15) no
H32 . H41 2_646 2.933(18) no
H33 . H37 . 2.782(19) no
H33 . H42 . 2.561(17) no
H34 . H35 . 2.790(17) no
H34 . H41 2_646 3.15(2) no
H34 . H42 . 3.407(19) no
H37 . H40 2_646 2.92(2) no
H37 . H41 2_646 2.648(18) no
H38 . H42 2_646 2.92(2) no

loop_
_geom_torsion_atom_site_label_1
_geom_torsion_site_symmetry_1
_geom_torsion_atom_site_label_2
_geom_torsion_site_symmetry_2
_geom_torsion_atom_site_label_3
_geom_torsion_site_symmetry_3
_geom_torsion_atom_site_label_4
_geom_torsion_site_symmetry_4
_geom_torsion
_geom_torsion_publ_flag
C2 . Fe1 . C1 . C2 . 0.0(10) yes
C2 . Fe1 . C1 . C5 . -118.2(17) yes
C2 . Fe1 . C1 . C21 . 123.3(23) yes
C3 . Fe1 . C1 . C2 . 35.7(13) yes
C3 . Fe1 . C1 . C5 . -82.5(14) yes
C3 . Fe1 . C1 . C21 . 159.0(21) yes
C4 . Fe1 . C1 . C2 . 80.1(14) yes
C4 . Fe1 . C1 . C5 . -38.1(12) yes
C4 . Fe1 . C1 . C21 . -156.7(20) yes
C5 . Fe1 . C1 . C2 . 118.2(16) yes
C5 . Fe1 . C1 . C5 . 0.0(10) yes
C5 . Fe1 . C1 . C21 . -118.5(22) yes
C6 . Fe1 . C1 . C2 . -114.4(17) yes
C6 . Fe1 . C1 . C5 . 127.4(17) yes
C6 . Fe1 . C1 . C21 . 8.9(25) yes
C7 . Fe1 . C1 . C2 . -72.9(20) yes
C7 . Fe1 . C1 . C5 . 169.0(21) yes
C7 . Fe1 . C1 . C21 . 50.4(28) yes
C8 . Fe1 . C1 . C2 . -32.4(64) yes
C8 . Fe1 . C1 . C5 . -150.5(66) yes
C8 . Fe1 . C1 . C21 . 90.9(67) yes
C9 . Fe1 . C1 . C2 . 161.3(46) yes
C9 . Fe1 . C1 . C5 . 43.1(44) yes
C9 . Fe1 . C1 . C21 . -75.4(50) yes
C10 . Fe1 . C1 . C2 . -158.9(21) yes
C10 . Fe1 . C1 . C5 . 82.9(20) yes
C10 . Fe1 . C1 . C21 . -35.6(29) yes
C1 . Fe1 . C2 . C1 . 0.0(9) yes
C1 . Fe1 . C2 . C3 . 122.6(19) yes
C3 . Fe1 . C2 . C1 . -122.6(19) yes
C3 . Fe1 . C2 . C3 . 0.0(11) yes
C4 . Fe1 . C2 . C1 . -83.7(14) yes
C4 . Fe1 . C2 . C3 . 38.9(13) yes
C5 . Fe1 . C2 . C1 . -39.0(12) yes
C5 . Fe1 . C2 . C3 . 83.6(15) yes
C6 . Fe1 . C2 . C1 . 86.3(18) yes
C6 . Fe1 . C2 . C3 . -151.1(19) yes
C7 . Fe1 . C2 . C1 . 127.6(17) yes
C7 . Fe1 . C2 . C3 . -109.8(18) yes
C8 . Fe1 . C2 . C1 . 168.8(23) yes
C8 . Fe1 . C2 . C3 . -68.6(24) yes
C9 . Fe1 . C2 . C1 . -156.4(56) yes
C9 . Fe1 . C2 . C3 . -33.8(58) yes
C10 . Fe1 . C2 . C1 . 51.3(45) yes
C10 . Fe1 . C2 . C3 . 173.9(44) yes
C1 . Fe1 . C3 . C2 . -35.2(12) yes
C1 . Fe1 . C3 . C4 . 82.7(14) yes
C2 . Fe1 . C3 . C2 . 0.0(10) yes
C2 . Fe1 . C3 . C4 . 118.0(20) yes
C4 . Fe1 . C3 . C2 . -118.0(20) yes
C4 . Fe1 . C3 . C4 . 0.0(11) yes
C5 . Fe1 . C3 . C2 . -79.8(15) yes
C5 . Fe1 . C3 . C4 . 38.2(13) yes
C6 . Fe1 . C3 . C2 . 61.6(35) yes
C6 . Fe1 . C3 . C4 . 179.6(32) yes
C7 . Fe1 . C3 . C2 . 88.1(19) yes
C7 . Fe1 . C3 . C4 . -153.9(19) yes
C8 . Fe1 . C3 . C2 . 128.4(20) yes
C8 . Fe1 . C3 . C4 . -113.7(20) yes
C9 . Fe1 . C3 . C2 . 167.7(22) yes
C9 . Fe1 . C3 . C4 . -74.3(22) yes
C10 . Fe1 . C3 . C2 . -172.4(55) yes
C10 . Fe1 . C3 . C4 . -54.4(58) yes
C1 . Fe1 . C4 . C3 . -80.4(14) yes
C1 . Fe1 . C4 . C5 . 38.3(11) yes
C2 . Fe1 . C4 . C3 . -37.9(13) yes
C2 . Fe1 . C4 . C5 . 80.8(14) yes
C3 . Fe1 . C4 . C3 . 0.0(11) yes
C3 . Fe1 . C4 . C5 . 118.7(19) yes
C5 . Fe1 . C4 . C3 . -118.7(18) yes
C5 . Fe1 . C4 . C5 . 0.0(10) yes
C6 . Fe1 . C4 . C3 . -179.1(64) yes
C6 . Fe1 . C4 . C5 . -60.4(67) yes
C7 . Fe1 . C4 . C3 . 52.9(34) yes
C7 . Fe1 . C4 . C5 . 171.6(32) yes
C8 . Fe1 . C4 . C3 . 81.8(21) yes
C8 . Fe1 . C4 . C5 . -159.4(22) yes
C9 . Fe1 . C4 . C3 . 123.7(19) yes
C9 . Fe1 . C4 . C5 . -117.6(18) yes
C10 . Fe1 . C4 . C3 . 161.8(22) yes
C10 . Fe1 . C4 . C5 . -79.5(21) yes
C1 . Fe1 . C5 . C1 . 0.0(9) yes
C1 . Fe1 . C5 . C4 . -118.8(17) yes
C2 . Fe1 . C5 . C1 . 37.3(12) yes
C2 . Fe1 . C5 . C4 . -81.5(14) yes
C3 . Fe1 . C5 . C1 . 80.6(14) yes
C3 . Fe1 . C5 . C4 . -38.2(13) yes
C4 . Fe1 . C5 . C1 . 118.8(17) yes
C4 . Fe1 . C5 . C4 . 0.0(11) yes
C6 . Fe1 . C5 . C1 . -76.8(20) yes
C6 . Fe1 . C5 . C4 . 164.4(20) yes
C7 . Fe1 . C5 . C1 . -42.4(72) yes
C7 . Fe1 . C5 . C4 . -161.2(71) yes
C8 . Fe1 . C5 . C1 . 161.7(42) yes
C8 . Fe1 . C5 . C4 . 42.9(41) yes
C9 . Fe1 . C5 . C1 . -161.7(20) yes
C9 . Fe1 . C5 . C4 . 79.5(20) yes
C10 . Fe1 . C5 . C1 . -118.6(17) yes
C10 . Fe1 . C5 . C4 . 122.7(18) yes
C1 . Fe1 . C6 . C7 . 124.5(16) yes
C1 . Fe1 . C6 . C10 . -117.0(16) yes
C1 . Fe1 . C6 . C11 . 3.0(26) yes
C2 . Fe1 . C6 . C7 . 81.2(20) yes
C2 . Fe1 . C6 . C10 . -160.3(20) yes
C2 . Fe1 . C6 . C11 . -40.4(30) yes
C3 . Fe1 . C6 . C7 . 39.1(39) yes
C3 . Fe1 . C6 . C10 . 157.6(39) yes
C3 . Fe1 . C6 . C11 . -82.5(43) yes
C4 . Fe1 . C6 . C7 . -142.2(70) yes
C4 . Fe1 . C6 . C10 . -23.7(72) yes
C4 . Fe1 . C6 . C11 . 96.3(72) yes
C5 . Fe1 . C6 . C7 . 168.5(20) yes
C5 . Fe1 . C6 . C10 . -73.0(21) yes
C5 . Fe1 . C6 . C11 . 47.0(31) yes
C7 . Fe1 . C6 . C7 . 0.0(10) yes
C7 . Fe1 . C6 . C10 . 118.5(18) yes
C7 . Fe1 . C6 . C11 . -121.5(26) yes
C8 . Fe1 . C6 . C7 . -36.9(14) yes
C8 . Fe1 . C6 . C10 . 81.6(16) yes
C8 . Fe1 . C6 . C11 . -158.5(24) yes
C9 . Fe1 . C6 . C7 . -80.9(15) yes
C9 . Fe1 . C6 . C10 . 37.5(13) yes
C9 . Fe1 . C6 . C11 . 157.5(23) yes
C10 . Fe1 . C6 . C7 . -118.5(18) yes
C10 . Fe1 . C6 . C10 . 0.0(11) yes
C10 . Fe1 . C6 . C11 . 120.0(26) yes
C1 . Fe1 . C7 . C6 . -77.5(19) yes
C1 . Fe1 . C7 . C8 . 162.5(19) yes
C2 . Fe1 . C7 . C6 . -117.7(17) yes
C2 . Fe1 . C7 . C8 . 122.3(19) yes
C3 . Fe1 . C7 . C6 . -160.7(20) yes
C3 . Fe1 . C7 . C8 . 79.2(21) yes
C4 . Fe1 . C7 . C6 . 163.0(33) yes
C4 . Fe1 . C7 . C8 . 42.9(36) yes
C5 . Fe1 . C7 . C6 . -42.7(72) yes
C5 . Fe1 . C7 . C8 . -162.7(69) yes
C6 . Fe1 . C7 . C6 . 0.0(10) yes
C6 . Fe1 . C7 . C8 . -120.0(20) yes
C8 . Fe1 . C7 . C6 . 120.0(20) yes
C8 . Fe1 . C7 . C8 . 0.0(13) yes
C9 . Fe1 . C7 . C6 . 82.0(15) yes
C9 . Fe1 . C7 . C8 . -38.1(15) yes
C10 . Fe1 . C7 . C6 . 38.5(13) yes
C10 . Fe1 . C7 . C8 . -81.5(16) yes
C1 . Fe1 . C8 . C7 . -52.9(54) yes
C1 . Fe1 . C8 . C9 . -171.6(47) yes
C2 . Fe1 . C8 . C7 . -77.6(22) yes
C2 . Fe1 . C8 . C9 . 163.7(21) yes
C3 . Fe1 . C8 . C7 . -115.8(19) yes
C3 . Fe1 . C8 . C9 . 125.4(20) yes
C4 . Fe1 . C8 . C7 . -158.1(19) yes
C4 . Fe1 . C8 . C9 . 83.1(20) yes
C5 . Fe1 . C8 . C7 . 171.8(32) yes
C5 . Fe1 . C8 . C9 . 53.1(38) yes
C6 . Fe1 . C8 . C7 . 36.4(13) yes
C6 . Fe1 . C8 . C9 . -82.3(16) yes
C7 . Fe1 . C8 . C7 . 0.0(10) yes
C7 . Fe1 . C8 . C9 . -118.7(22) yes
C9 . Fe1 . C8 . C7 . 118.7(22) yes
C9 . Fe1 . C8 . C9 . 0.0(12) yes
C10 . Fe1 . C8 . C7 . 80.8(16) yes
C10 . Fe1 . C8 . C9 . -37.9(14) yes
C1 . Fe1 . C9 . C8 . 173.8(34) yes
C1 . Fe1 . C9 . C10 . 55.8(39) yes
C2 . Fe1 . C9 . C8 . -45.9(54) yes
C2 . Fe1 . C9 . C10 . -163.9(49) yes
C3 . Fe1 . C9 . C8 . -71.4(23) yes
C3 . Fe1 . C9 . C10 . 170.6(21) yes
C4 . Fe1 . C9 . C8 . -112.6(18) yes
C4 . Fe1 . C9 . C10 . 129.4(18) yes
C5 . Fe1 . C9 . C8 . -154.8(19) yes
C5 . Fe1 . C9 . C10 . 87.2(19) yes
C6 . Fe1 . C9 . C8 . 79.7(16) yes
C6 . Fe1 . C9 . C10 . -38.3(13) yes
C7 . Fe1 . C9 . C8 . 37.3(14) yes
C7 . Fe1 . C9 . C10 . -80.7(15) yes
C8 . Fe1 . C9 . C8 . 0.0(13) yes
C8 . Fe1 . C9 . C10 . -118.0(21) yes
C10 . Fe1 . C9 . C8 . 118.0(21) yes
C10 . Fe1 . C9 . C10 . 0.0(11) yes
C1 . Fe1 . C10 . C6 . 85.0(18) yes
C1 . Fe1 . C10 . C9 . -156.5(18) yes
C2 . Fe1 . C10 . C6 . 48.1(44) yes
C2 . Fe1 . C10 . C9 . 166.6(42) yes
C3 . Fe1 . C10 . C6 . -144.8(57) yes
C3 . Fe1 . C10 . C9 . -26.3(59) yes
C4 . Fe1 . C10 . C6 . 173.3(20) yes
C4 . Fe1 . C10 . C9 . -68.2(22) yes
C5 . Fe1 . C10 . C6 . 129.5(17) yes
C5 . Fe1 . C10 . C9 . -112.0(18) yes
C6 . Fe1 . C10 . C6 . 0.0(10) yes
C6 . Fe1 . C10 . C9 . 118.5(19) yes
C7 . Fe1 . C10 . C6 . -37.0(12) yes
C7 . Fe1 . C10 . C9 . 81.5(15) yes
C8 . Fe1 . C10 . C6 . -80.1(16) yes
C8 . Fe1 . C10 . C9 . 38.4(15) yes
C9 . Fe1 . C10 . C6 . -118.5(20) yes
C9 . Fe1 . C10 . C9 . 0.0(12) yes
C22 . Fe2 . C21 . C1 . -120.6(21) yes
C22 . Fe2 . C21 . C22 . 0.0(10) yes
C22 . Fe2 . C21 . C25 . 118.0(16) yes
C23 . Fe2 . C21 . C1 . -158.0(19) yes
C23 . Fe2 . C21 . C22 . -37.4(13) yes
C23 . Fe2 . C21 . C25 . 80.6(14) yes
C24 . Fe2 . C21 . C1 . 158.7(19) yes
C24 . Fe2 . C21 . C22 . -80.7(14) yes
C24 . Fe2 . C21 . C25 . 37.3(12) yes
C25 . Fe2 . C21 . C1 . 121.5(21) yes
C25 . Fe2 . C21 . C22 . -118.0(16) yes
C25 . Fe2 . C21 . C25 . 0.0(9) yes
C26 . Fe2 . C21 . C1 . 5.5(24) yes
C26 . Fe2 . C21 . C22 . 126.1(16) yes
C26 . Fe2 . C21 . C25 . -115.9(16) yes
C27 . Fe2 . C21 . C1 . -38.6(26) yes
C27 . Fe2 . C21 . C22 . 82.0(19) yes
C27 . Fe2 . C21 . C25 . -160.1(19) yes
C28 . Fe2 . C21 . C1 . -84.6(44) yes
C28 . Fe2 . C21 . C22 . 35.9(41) yes
C28 . Fe2 . C21 . C25 . 153.9(42) yes
C29 . Fe2 . C21 . C1 . 96.1(71) yes
C29 . Fe2 . C21 . C22 . -143.4(71) yes
C29 . Fe2 . C21 . C25 . -25.4(69) yes
C30 . Fe2 . C21 . C1 . 48.6(28) yes
C30 . Fe2 . C21 . C22 . 169.2(22) yes
C30 . Fe2 . C21 . C25 . -72.9(21) yes
C21 . Fe2 . C22 . C21 . 0.0(8) yes
C21 . Fe2 . C22 . C23 . -118.4(18) yes
C23 . Fe2 . C22 . C21 . 118.4(19) yes
C23 . Fe2 . C22 . C23 . 0.0(12) yes
C24 . Fe2 . C22 . C21 . 80.7(14) yes
C24 . Fe2 . C22 . C23 . -37.7(14) yes
C25 . Fe2 . C22 . C21 . 37.9(11) yes
C25 . Fe2 . C22 . C23 . -80.5(15) yes
C26 . Fe2 . C22 . C21 . -78.6(20) yes
C26 . Fe2 . C22 . C23 . 163.0(20) yes
C27 . Fe2 . C22 . C21 . -119.6(16) yes
C27 . Fe2 . C22 . C23 . 122.0(18) yes
C28 . Fe2 . C22 . C21 . -164.6(19) yes
C28 . Fe2 . C22 . C23 . 77.1(20) yes
C29 . Fe2 . C22 . C21 . 161.6(37) yes
C29 . Fe2 . C22 . C23 . 43.2(38) yes
C30 . Fe2 . C22 . C21 . -42.6(80) yes
C30 . Fe2 . C22 . C23 . -160.9(78) yes
C21 . Fe2 . C23 . C22 . 38.4(12) yes
C21 . Fe2 . C23 . C24 . -80.2(15) yes
C22 . Fe2 . C23 . C22 . 0.0(10) yes
C22 . Fe2 . C23 . C24 . -118.6(21) yes
C24 . Fe2 . C23 . C22 . 118.6(21) yes
C24 . Fe2 . C23 . C24 . 0.0(11) yes
C25 . Fe2 . C23 . C22 . 81.8(15) yes
C25 . Fe2 . C23 . C24 . -36.8(13) yes
C26 . Fe2 . C23 . C22 . -57.5(61) yes
C26 . Fe2 . C23 . C24 . -176.1(56) yes
C27 . Fe2 . C23 . C22 . -79.2(21) yes
C27 . Fe2 . C23 . C24 . 162.2(20) yes
C28 . Fe2 . C23 . C22 . -118.6(18) yes
C28 . Fe2 . C23 . C24 . 122.8(18) yes
C29 . Fe2 . C23 . C22 . -157.9(21) yes
C29 . Fe2 . C23 . C24 . 83.5(21) yes
C30 . Fe2 . C23 . C22 . 171.5(35) yes
C30 . Fe2 . C23 . C24 . 52.9(39) yes
C21 . Fe2 . C24 . C23 . 81.9(15) yes
C21 . Fe2 . C24 . C25 . -37.8(12) yes
C22 . Fe2 . C24 . C23 . 37.5(14) yes
C22 . Fe2 . C24 . C25 . -82.2(15) yes
C23 . Fe2 . C24 . C23 . 0.0(12) yes
C23 . Fe2 . C24 . C25 . -119.7(21) yes
C25 . Fe2 . C24 . C23 . 119.7(20) yes
C25 . Fe2 . C24 . C25 . 0.0(9) yes
C26 . Fe2 . C24 . C23 . 177.6(35) yes
C26 . Fe2 . C24 . C25 . 57.9(39) yes
C27 . Fe2 . C24 . C23 . -49.3(51) yes
C27 . Fe2 . C24 . C25 . -169.0(47) yes
C28 . Fe2 . C24 . C23 . -73.6(21) yes
C28 . Fe2 . C24 . C25 . 166.8(20) yes
C29 . Fe2 . C24 . C23 . -112.1(20) yes
C29 . Fe2 . C24 . C25 . 128.2(19) yes
C30 . Fe2 . C24 . C23 . -154.4(20) yes
C30 . Fe2 . C24 . C25 . 86.0(20) yes
C21 . Fe2 . C25 . C21 . 0.0(8) yes
C21 . Fe2 . C25 . C24 . 118.7(17) yes
C22 . Fe2 . C25 . C21 . -38.5(11) yes
C22 . Fe2 . C25 . C24 . 80.2(14) yes
C23 . Fe2 . C25 . C21 . -81.5(14) yes
C23 . Fe2 . C25 . C24 . 37.1(14) yes
C24 . Fe2 . C25 . C21 . -118.7(18) yes
C24 . Fe2 . C25 . C24 . 0.0(11) yes
C26 . Fe2 . C25 . C21 . 86.6(18) yes
C26 . Fe2 . C25 . C24 . -154.8(18) yes
C27 . Fe2 . C25 . C21 . 51.4(44) yes
C27 . Fe2 . C25 . C24 . 170.1(42) yes
C28 . Fe2 . C25 . C21 . -151.2(45) yes
C28 . Fe2 . C25 . C24 . -32.6(47) yes
C29 . Fe2 . C25 . C21 . 172.0(23) yes
C29 . Fe2 . C25 . C24 . -69.3(23) yes
C30 . Fe2 . C25 . C21 . 128.6(17) yes
C30 . Fe2 . C25 . C24 . -112.8(18) yes
C21 . Fe2 . C26 . C27 . -117.0(15) yes
C21 . Fe2 . C26 . C30 . 124.6(16) yes
C21 . Fe2 . C26 . C31 . 4.2(25) yes
C22 . Fe2 . C26 . C27 . -72.9(21) yes
C22 . Fe2 . C26 . C30 . 168.6(22) yes
C22 . Fe2 . C26 . C31 . 48.2(30) yes
C23 . Fe2 . C26 . C27 . -27.7(69) yes
C23 . Fe2 . C26 . C30 . -146.1(70) yes
C23 . Fe2 . C26 . C31 . 93.5(71) yes
C24 . Fe2 . C26 . C27 . 158.3(42) yes
C24 . Fe2 . C26 . C30 . 39.9(42) yes
C24 . Fe2 . C26 . C31 . -80.5(46) yes
C25 . Fe2 . C26 . C27 . -161.2(18) yes
C25 . Fe2 . C26 . C30 . 80.3(19) yes
C25 . Fe2 . C26 . C31 . -40.1(27) yes
C27 . Fe2 . C26 . C27 . 0.0(10) yes
C27 . Fe2 . C26 . C30 . -118.4(18) yes
C27 . Fe2 . C26 . C31 . 121.2(24) yes
C28 . Fe2 . C26 . C27 . 37.9(12) yes
C28 . Fe2 . C26 . C30 . -80.5(14) yes
C28 . Fe2 . C26 . C31 . 159.1(21) yes
C29 . Fe2 . C26 . C27 . 79.5(15) yes
C29 . Fe2 . C26 . C30 . -39.0(14) yes
C29 . Fe2 . C26 . C31 . -159.4(22) yes
C30 . Fe2 . C26 . C27 . 118.4(18) yes
C30 . Fe2 . C26 . C30 . 0.0(11) yes
C30 . Fe2 . C26 . C31 . -120.4(24) yes
C21 . Fe2 . C27 . C26 . 85.7(17) yes
C21 . Fe2 . C27 . C28 . -154.5(17) yes
C22 . Fe2 . C27 . C26 . 129.3(17) yes
C22 . Fe2 . C27 . C28 . -110.9(17) yes
C23 . Fe2 . C27 . C26 . 171.3(22) yes
C23 . Fe2 . C27 . C28 . -68.8(22) yes
C24 . Fe2 . C27 . C26 . -151.7(53) yes
C24 . Fe2 . C27 . C28 . -31.9(54) yes
C25 . Fe2 . C27 . C26 . 48.0(43) yes
C25 . Fe2 . C27 . C28 . 167.8(40) yes
C26 . Fe2 . C27 . C26 . 0.0(9) yes
C26 . Fe2 . C27 . C28 . 119.8(18) yes
C28 . Fe2 . C27 . C26 . -119.8(18) yes
C28 . Fe2 . C27 . C28 . 0.0(11) yes
C29 . Fe2 . C27 . C26 . -82.6(15) yes
C29 . Fe2 . C27 . C28 . 37.2(13) yes
C30 . Fe2 . C27 . C26 . -37.6(12) yes
C30 . Fe2 . C27 . C28 . 82.2(14) yes
C21 . Fe2 . C28 . C27 . 63.4(36) yes
C21 . Fe2 . C28 . C29 . -179.7(33) yes
C22 . Fe2 . C28 . C27 . 89.3(19) yes
C22 . Fe2 . C28 . C29 . -153.8(19) yes
C23 . Fe2 . C28 . C27 . 129.1(19) yes
C23 . Fe2 . C28 . C29 . -114.0(19) yes
C24 . Fe2 . C28 . C27 . 168.4(21) yes
C24 . Fe2 . C28 . C29 . -74.7(22) yes
C25 . Fe2 . C28 . C27 . -168.0(40) yes
C25 . Fe2 . C28 . C29 . -51.1(44) yes
C26 . Fe2 . C28 . C27 . -36.6(12) yes
C26 . Fe2 . C28 . C29 . 80.3(15) yes
C27 . Fe2 . C28 . C27 . 0.0(10) yes
C27 . Fe2 . C28 . C29 . 116.9(19) yes
C29 . Fe2 . C28 . C27 . -116.9(20) yes
C29 . Fe2 . C28 . C29 . 0.0(12) yes
C30 . Fe2 . C28 . C27 . -79.4(14) yes
C30 . Fe2 . C28 . C29 . 37.5(14) yes
C21 . Fe2 . C29 . C28 . 179.6(51) yes
C21 . Fe2 . C29 . C30 . -59.5(58) yes
C22 . Fe2 . C29 . C28 . 51.4(37) yes
C22 . Fe2 . C29 . C30 . 172.4(32) yes
C23 . Fe2 . C29 . C28 . 80.4(22) yes
C23 . Fe2 . C29 . C30 . -158.6(21) yes
C24 . Fe2 . C29 . C28 . 121.7(19) yes
C24 . Fe2 . C29 . C30 . -117.4(19) yes
C25 . Fe2 . C29 . C28 . 159.7(19) yes
C25 . Fe2 . C29 . C30 . -79.4(21) yes
C26 . Fe2 . C29 . C28 . -83.4(16) yes
C26 . Fe2 . C29 . C30 . 37.6(13) yes
C27 . Fe2 . C29 . C28 . -40.0(14) yes
C27 . Fe2 . C29 . C30 . 81.0(15) yes
C28 . Fe2 . C29 . C28 . 0.0(11) yes
C28 . Fe2 . C29 . C30 . 121.0(22) yes
C30 . Fe2 . C29 . C28 . -121.0(22) yes
C30 . Fe2 . C29 . C30 . 0.0(11) yes
C21 . Fe2 . C30 . C26 . -79.2(19) yes
C21 . Fe2 . C30 . C29 . 163.0(18) yes
C22 . Fe2 . C30 . C26 . -44.2(78) yes
C22 . Fe2 . C30 . C29 . -162.1(75) yes
C23 . Fe2 . C30 . C26 . 162.0(39) yes
C23 . Fe2 . C30 . C29 . 44.1(40) yes
C24 . Fe2 . C30 . C26 . -162.1(20) yes
C24 . Fe2 . C30 . C29 . 80.0(21) yes
C25 . Fe2 . C30 . C26 . -119.9(16) yes
C25 . Fe2 . C30 . C29 . 122.3(17) yes
C26 . Fe2 . C30 . C26 . 0.0(9) yes
C26 . Fe2 . C30 . C29 . -117.9(19) yes
C27 . Fe2 . C30 . C26 . 37.8(12) yes
C27 . Fe2 . C30 . C29 . -80.1(15) yes
C28 . Fe2 . C30 . C26 . 82.7(15) yes
C28 . Fe2 . C30 . C29 . -35.1(14) yes
C29 . Fe2 . C30 . C26 . 117.9(20) yes
C29 . Fe2 . C30 . C29 . 0.0(12) yes
Fe1 . C1 . C2 . Fe1 . 0.00(13) yes
Fe1 . C1 . C2 . C3 . -58.6(13) yes
C5 . C1 . C2 . Fe1 . 57.5(11) yes
C5 . C1 . C2 . C3 . -1.1(20) yes
C21 . C1 . C2 . Fe1 . -119.4(15) yes
C21 . C1 . C2 . C3 . -178.0(15) yes
Fe1 . C1 . C5 . Fe1 . 0.00(13) yes
Fe1 . C1 . C5 . C4 . 59.3(11) yes
C2 . C1 . C5 . Fe1 . -58.0(12) yes
C2 . C1 . C5 . C4 . 1.4(20) yes
C21 . C1 . C5 . Fe1 . 119.1(15) yes
C21 . C1 . C5 . C4 . 178.4(14) yes
Fe1 . C1 . C21 . Fe2 . 177.3(5) yes
Fe1 . C1 . C21 . C22 . 91.2(14) yes
Fe1 . C1 . C21 . C25 . -95.7(14) yes
C2 . C1 . C21 . Fe2 . -92.8(20) yes
C2 . C1 . C21 . C22 . -178.8(16) yes
C2 . C1 . C21 . C25 . -5.7(28) yes
C5 . C1 . C21 . Fe2 . 90.9(18) yes
C5 . C1 . C21 . C22 . 4.9(26) yes
C5 . C1 . C21 . C25 . 178.0(14) yes
Fe1 . C2 . C3 . Fe1 . 0.00(13) yes
Fe1 . C2 . C3 . C4 . -59.6(12) yes
C1 . C2 . C3 . Fe1 . 60.1(12) yes
C1 . C2 . C3 . C4 . 0.5(20) yes
Fe1 . C3 . C4 . Fe1 . 0.00(13) yes
Fe1 . C3 . C4 . C5 . -59.8(11) yes
C2 . C3 . C4 . Fe1 . 60.3(12) yes
C2 . C3 . C4 . C5 . 0.5(20) yes
Fe1 . C4 . C5 . Fe1 . 0.00(13) yes
Fe1 . C4 . C5 . C1 . -60.8(10) yes
C3 . C4 . C5 . Fe1 . 59.7(13) yes
C3 . C4 . C5 . C1 . -1.1(20) yes
Fe1 . C6 . C7 . Fe1 . 0.00(13) yes
Fe1 . C6 . C7 . C8 . 57.6(13) yes
C10 . C6 . C7 . Fe1 . -57.3(13) yes
C10 . C6 . C7 . C8 . 0.3(21) yes
C11 . C6 . C7 . Fe1 . 121.8(18) yes
C11 . C6 . C7 . C8 . 179.3(17) yes
Fe1 . C6 . C10 . Fe1 . 0.00(13) yes
Fe1 . C6 . C10 . C9 . -59.3(13) yes
C7 . C6 . C10 . Fe1 . 59.3(13) yes
C7 . C6 . C10 . C9 . -0.0(21) yes
C11 . C6 . C10 . Fe1 . -119.8(19) yes
C11 . C6 . C10 . C9 . -179.1(18) yes
Fe1 . C6 . C11 . C12 . -131.0(12) yes
C7 . C6 . C11 . C12 . 137.4(18) yes
C10 . C6 . C11 . C12 . -43.7(27) yes
Fe1 . C7 . C8 . Fe1 . 0.00(13) yes
Fe1 . C7 . C8 . C9 . 59.2(14) yes
C6 . C7 . C8 . Fe1 . -59.6(12) yes
C6 . C7 . C8 . C9 . -0.4(22) yes
Fe1 . C8 . C9 . Fe1 . 0.00(13) yes
Fe1 . C8 . C9 . C10 . 62.4(13) yes
C7 . C8 . C9 . Fe1 . -62.0(13) yes
C7 . C8 . C9 . C10 . 0.4(22) yes
Fe1 . C9 . C10 . Fe1 . 0.00(13) yes
Fe1 . C9 . C10 . C6 . 61.9(12) yes
C8 . C9 . C10 . Fe1 . -62.1(15) yes
C8 . C9 . C10 . C6 . -0.2(23) yes
C6 . C11 . C12 . C13 . -174.5(16) yes
C6 . C11 . C12 . C15 . -50.8(22) yes
C11 . C12 . C13 . C14 . -54.7(26) yes
C15 . C12 . C13 . C14 . 178.8(19) yes
C11 . C12 . C15 . C16 . -44.3(25) yes
C11 . C12 . C15 . C20 . 142.7(18) yes
C13 . C12 . C15 . C16 . 82.1(24) yes
C13 . C12 . C15 . C20 . -90.9(23) yes
C12 . C15 . C16 . C17 . 179.6(18) yes
C20 . C15 . C16 . C17 . -7.1(32) yes
C12 . C15 . C20 . C19 . 177.3(20) yes
C16 . C15 . C20 . C19 . 3.7(34) yes
C15 . C16 . C17 . C18 . 8.3(33) yes
C16 . C17 . C18 . C19 . -5.5(38) yes
C17 . C18 . C19 . C20 . 2.1(39) yes
C18 . C19 . C20 . C15 . -1.2(39) yes
Fe2 . C21 . C22 . Fe2 . 0.00(13) yes
Fe2 . C21 . C22 . C23 . 59.9(12) yes
C1 . C21 . C22 . Fe2 . 115.7(15) yes
C1 . C21 . C22 . C23 . 175.6(15) yes
C25 . C21 . C22 . Fe2 . -58.6(11) yes
C25 . C21 . C22 . C23 . 1.3(20) yes
Fe2 . C21 . C25 . Fe2 . 0.00(13) yes
Fe2 . C21 . C25 . C24 . -60.8(12) yes
C1 . C21 . C25 . Fe2 . -116.0(15) yes
C1 . C21 . C25 . C24 . -176.8(15) yes
C22 . C21 . C25 . Fe2 . 58.3(12) yes
C22 . C21 . C25 . C24 . -2.5(19) yes
Fe2 . C22 . C23 . Fe2 . 0.00(13) yes
Fe2 . C22 . C23 . C24 . 61.7(13) yes
C21 . C22 . C23 . Fe2 . -61.3(10) yes
C21 . C22 . C23 . C24 . 0.4(20) yes
Fe2 . C23 . C24 . Fe2 . 0.00(13) yes
Fe2 . C23 . C24 . C25 . 59.6(12) yes
C22 . C23 . C24 . Fe2 . -61.6(13) yes
C22 . C23 . C24 . C25 . -2.0(21) yes
Fe2 . C24 . C25 . Fe2 . 0.00(13) yes
Fe2 . C24 . C25 . C21 . 61.6(10) yes
C23 . C24 . C25 . Fe2 . -58.8(14) yes
C23 . C24 . C25 . C21 . 2.8(21) yes
Fe2 . C26 . C27 . Fe2 . 0.00(13) yes
Fe2 . C26 . C27 . C28 . -59.6(11) yes
C30 . C26 . C27 . Fe2 . 58.9(13) yes
C30 . C26 . C27 . C28 . -0.7(20) yes
C31 . C26 . C27 . Fe2 . -119.9(16) yes
C31 . C26 . C27 . C28 . -179.5(15) yes
Fe2 . C26 . C30 . Fe2 . 0.00(13) yes
Fe2 . C26 . C30 . C29 . 60.7(13) yes
C27 . C26 . C30 . Fe2 . -58.4(12) yes
C27 . C26 . C30 . C29 . 2.3(20) yes
C31 . C26 . C30 . Fe2 . 120.4(16) yes
C31 . C26 . C30 . C29 . -178.9(15) yes
Fe2 . C26 . C31 . C32 . -150.1(9) yes
C27 . C26 . C31 . C32 . -61.0(23) yes
C30 . C26 . C31 . C32 . 120.5(19) yes
Fe2 . C27 . C28 . Fe2 . 0.00(13) yes
Fe2 . C27 . C28 . C29 . -62.3(13) yes
C26 . C27 . C28 . Fe2 . 61.1(12) yes
C26 . C27 . C28 . C29 . -1.2(21) yes
Fe2 . C28 . C29 . Fe2 . 0.00(13) yes
Fe2 . C28 . C29 . C30 . -58.0(13) yes
C27 . C28 . C29 . Fe2 . 60.7(12) yes
C27 . C28 . C29 . C30 . 2.7(21) yes
Fe2 . C29 . C30 . Fe2 . 0.00(13) yes
Fe2 . C29 . C30 . C26 . -61.7(12) yes
C28 . C29 . C30 . Fe2 . 58.4(13) yes
C28 . C29 . C30 . C26 . -3.2(22) yes
C26 . C31 . C32 . C33 . -177.9(14) yes
C26 . C31 . C32 . C35 . -51.8(19) yes
C31 . C32 . C33 . C34 . -60.0(21) yes
C35 . C32 . C33 . C34 . 172.3(15) yes
C31 . C32 . C35 . C36 . 119.8(17) yes
C31 . C32 . C35 . C40 . -61.3(21) yes
C33 . C32 . C35 . C36 . -113.0(19) yes
C33 . C32 . C35 . C40 . 65.9(22) yes
C32 . C35 . C36 . C37 . 174.2(15) yes
C40 . C35 . C36 . C37 . -4.8(27) yes
C32 . C35 . C40 . C39 . -175.9(15) yes
C36 . C35 . C40 . C39 . 3.1(27) yes
C35 . C36 . C37 . C38 . 5.0(28) yes
C36 . C37 . C38 . C39 . -3.4(29) yes
C37 . C38 . C39 . C40 . 1.9(31) yes
C38 . C39 . C40 . C35 . -1.7(29) yes
